data_7708754
loop_
_publ_author_name
'Nazarov, Dmitry I.'
'Andronov, Mikhail G.'
'Kuzmin, Aleksey V.'
'Khasanov, Salavat S.'
'Yudanova, Evgeniya I.'
'Shestakov, Alexander F.'
'Otsuka, Akihiro'
'Yamochi, Hideki'
'Kitagawa, Hiroshi'
'Konarev, Dmitri V.'

_publ_section_title
;
 Macrocycle- and metal-centered reduction of metal tetraphenylporphyrins
 where the metal is copper(II), nickel(II) and iron(II).
;
_journal_issue 43
_journal_name_full 'Dalton transactions (Cambridge, England : 2003)'
_journal_page_first 15620
_journal_page_last 15632
_journal_paper_doi 10.1039/d1dt02573b
_journal_volume 50
_journal_year 2021
_chemical_formula_moiety 'C44 H28 Fe N4, C13 H30 P, C7 H8'
_chemical_formula_sum 'C64 H66 Fe N4 P'
_chemical_formula_weight 978.02
_space_group_crystal_system monoclinic
_space_group_IT_number 14
_space_group_name_Hall '-P 2ybc'
_space_group_name_H-M_alt 'P 1 21/c 1'
_atom_sites_solution_hydrogens geom
_atom_sites_solution_primary dual
_audit_creation_date 2021-07-23
_audit_creation_method
;
FinalCif V85 by Daniel Kratzert, Freiburg 2021,
https://github.com/dkratzert/FinalCif
;
_audit_update_record
;
2021-07-23 deposited with the CCDC.	2021-09-24 downloaded from the CCDC.
;
_cell_angle_alpha 90
_cell_angle_beta 126.986(16)
_cell_angle_gamma 90
_cell_formula_units_Z 4
_cell_length_a 12.9989(13)
_cell_length_b 17.5588(12)
_cell_length_c 27.870(3)
_cell_measurement_reflns_used 3783
_cell_measurement_temperature 100
_cell_measurement_theta_max 22.8710
_cell_measurement_theta_min 1.9610
_cell_volume 5081.2(13)
_computing_cell_refinement 'CrysAlisPro 1.171.41.113a (Rigaku OD, 2021)'
_computing_data_collection 'CrysAlisPro 1.171.41.113a (Rigaku OD, 2021)'
_computing_data_reduction 'CrysAlisPro 1.171.41.113a (Rigaku OD, 2021)'
_computing_molecular_graphics 'Olex2 1.3 (Dolomanov et al., 2009)'
_computing_publication_material 'Olex2 1.3 (Dolomanov et al., 2009)'
_computing_structure_refinement 'SHELXL 2018/3 (Sheldrick, 2015)'
_computing_structure_solution 'SHELXT 2018/2 (Sheldrick, 2018)'
_diffrn_ambient_environment N~2~
_diffrn_ambient_temperature 100
_diffrn_detector 'CCD plate'
_diffrn_detector_area_resol_mean 5.2283
_diffrn_detector_type AtlasS2
_diffrn_measured_fraction_theta_full 0.997
_diffrn_measured_fraction_theta_max 0.972
_diffrn_measurement_details
;
List of Runs (angles in degrees, time in seconds):

  # Type    Start    End  Width  t~exp~   \w     \q     \k     \f   Frames
#--------------------------------------------------------------------------
  1  \w    -58.00  51.00   1.00  120.00    --   11.89   0.00-180.00  109
  2  \w   -102.00 -57.00   1.00  120.00    --  -12.20-178.00   0.00   45
  3  \w    -88.00 -62.00   1.00  120.00    --  -12.20 -37.00-150.00   26
  4  \w     16.00  48.00   1.00  120.00    --  -12.20-129.00 -19.00   32
  5  \w    -34.00  56.00   1.00  120.00    --   11.89 -19.00 -90.00   90
  6  \w     -5.00   0.00   1.00  120.00    --  -12.20 -99.00 150.00    5
;
_diffrn_measurement_device 'four-circle diffractometer'
_diffrn_measurement_device_type 'Xcalibur, AtlasS2, Gemini'
_diffrn_measurement_method '\w scans'
_diffrn_orient_matrix_type 'CrysAlisPro convention (1999,Acta A55,543-557)'
_diffrn_orient_matrix_UB_11 -0.0379763000
_diffrn_orient_matrix_UB_12 0.0118147000
_diffrn_orient_matrix_UB_13 -0.0304574000
_diffrn_orient_matrix_UB_21 -0.0229995000
_diffrn_orient_matrix_UB_22 -0.0377761000
_diffrn_orient_matrix_UB_23 -0.0093161000
_diffrn_orient_matrix_UB_31 -0.0519341000
_diffrn_orient_matrix_UB_32 0.0080828000
_diffrn_orient_matrix_UB_33 0.0011473000
_diffrn_radiation_monochromator graphite
_diffrn_radiation_probe x-ray
_diffrn_radiation_type 'Mo K\a'
_diffrn_radiation_wavelength 0.71073
_diffrn_reflns_av_R_equivalents 0.1108
_diffrn_reflns_av_unetI/netI 0.1899
_diffrn_reflns_Laue_measured_fraction_full 0.997
_diffrn_reflns_Laue_measured_fraction_max 0.972
_diffrn_reflns_limit_h_max 16
_diffrn_reflns_limit_h_min -16
_diffrn_reflns_limit_k_max 22
_diffrn_reflns_limit_k_min -19
_diffrn_reflns_limit_l_max 36
_diffrn_reflns_limit_l_min -35
_diffrn_reflns_number 36785
_diffrn_reflns_point_group_measured_fraction_full 0.997
_diffrn_reflns_point_group_measured_fraction_max 0.972
_diffrn_reflns_theta_full 25.242
_diffrn_reflns_theta_max 27.498
_diffrn_reflns_theta_min 1.696
_diffrn_source 'fine-focus sealed X-ray tube'
_diffrn_source_type 'Enhance (Mo) X-ray Source'
_exptl_absorpt_coefficient_mu 0.374
_exptl_absorpt_correction_T_max 0.961
_exptl_absorpt_correction_T_min 0.939
_exptl_absorpt_correction_type analytical
_exptl_absorpt_process_details
;
CrysAlisPro 1.171.41.113a (Rigaku Oxford Diffraction, 2021)
Analytical numeric absorption correction using a multifaceted crystal
model based on expressions derived by R.C. Clark & J.S. Reid.
(Clark, R. C. & Reid, J. S. (1995). Acta Cryst. A51, 887-897)
Empirical absorption correction using spherical harmonics,
implemented in SCALE3 ABSPACK scaling algorithm.
;
_exptl_crystal_colour 'metallic dark black'
_exptl_crystal_colour_lustre metallic
_exptl_crystal_colour_modifier dark
_exptl_crystal_colour_primary black
_exptl_crystal_density_diffrn 1.278
_exptl_crystal_description block
_exptl_crystal_F_000 2076
_exptl_crystal_size_max 0.317
_exptl_crystal_size_mid 0.192
_exptl_crystal_size_min 0.122
_refine_diff_density_max 0.853
_refine_diff_density_min -0.866
_refine_diff_density_rms 0.093
_refine_ls_extinction_method none
_refine_ls_goodness_of_fit_ref 1.051
_refine_ls_hydrogen_treatment constr
_refine_ls_matrix_type full
_refine_ls_number_parameters 659
_refine_ls_number_reflns 11350
_refine_ls_number_restraints 3
_refine_ls_restrained_S_all 1.051
_refine_ls_R_factor_all 0.1925
_refine_ls_R_factor_gt 0.0803
_refine_ls_shift/su_max 0.000
_refine_ls_shift/su_mean 0.000
_refine_ls_structure_factor_coef Fsqd
_refine_ls_weighting_details 'w=1/[\s^2^(Fo^2^)+(0.0506P)^2^+1.7214P] where P=(Fo^2^+2Fc^2^)/3'
_refine_ls_weighting_scheme calc
_refine_ls_wR_factor_gt 0.1473
_refine_ls_wR_factor_ref 0.1984
_reflns_Friedel_coverage 0.000
_reflns_number_gt 5297
_reflns_number_total 11350
_reflns_threshold_expression 'I > 2\s(I)'
_cod_data_source_file d1dt02573b2.cif
_cod_data_source_block exp_1535_int1
_cod_original_cell_volume 5081.2(12)
_cod_database_code 7708754
_chemical_oxdiff_formula 'C256  H264  Fe4  N16  P4  '
_shelx_shelxl_version_number 2018/3
_olex2_submission_special_instructions 'No special instructions were received'
_oxdiff_exptl_absorpt_empirical_details
;
Empirical correction (ABSPACK) includes:
- Absorption correction using spherical harmonics
- Frame scaling
;
_oxdiff_exptl_absorpt_empirical_full_max 1.222
_oxdiff_exptl_absorpt_empirical_full_min 0.811
_shelx_space_group_comment
;
The symmetry employed for this shelxl refinement is uniquely defined
by the following loop, which should always be used as a source of
symmetry information in preference to the above space-group names.
They are only intended as comments.
;
_reflns_odcompleteness_completeness 99.65
_reflns_odcompleteness_iscentric 1
_reflns_odcompleteness_theta 26.32
_shelx_estimated_absorpt_t_min 0.891
_shelx_estimated_absorpt_t_max 0.956
_olex2_refinement_description
;
1. Fixed Uiso
 At 1.2 times of:
  All C(H) groups, All C(H,H) groups, All C(H,H,H,H) groups
 At 1.5 times of:
  All C(H,H,H) groups
2. Restrained distances
 C21B-C210 \\sim C21A-C210
 with sigma of 0.02
 C23B-C22B \\sim C23A-C22A
 with sigma of 0.02
 C22B-C21B \\sim C22A-C21A
 with sigma of 0.02
3. Uiso/Uaniso restraints and constraints
Uanis(C21B) = Uanis(C21A)
4. Others
 Sof(C21B)=Sof(H21C)=Sof(H21D)=Sof(C22B)=Sof(H22C)=Sof(H22D)=Sof(C23B)=
 Sof(H23D)=Sof(H23E)=Sof(H23F)=Sof(H21G)=Sof(H21H)=1-FVAR(1)
 Sof(C21A)=Sof(H21A)=Sof(H21B)=Sof(C22A)=Sof(H22A)=Sof(H22B)=Sof(C23A)=
 Sof(H23A)=Sof(H23B)=Sof(H23C)=Sof(H21E)=Sof(H21F)=FVAR(1)
5.a Secondary CH2 refined with riding coordinates:
 C21A(H21A,H21B), C21B(H21C,H21D), C22A(H22A,H22B), C22B(H22C,H22D), C202(H20D,
 H20E), C203(H20F,H20G), C204(H20H,H20I), C206(H20M,H20N), C207(H20O,H20P),
 C208(H20Q,H20R), C210(H21E,H21F), C210(H21G,H21H)
5.b Aromatic/amide H refined with riding coordinates:
 C103(H103), C104(H104), C108(H108), C109(H109), C113(H113), C114(H114),
 C118(H118), C119(H119), C122(H122), C123(H123), C124(H124), C125(H125),
 C126(H126), C128(H128), C129(H129), C130(H130), C131(H131), C132(H132),
 C134(H134), C135(H135), C136(H136), C137(H137), C138(H138), C140(H140),
 C141(H141), C142(H142), C143(H143), C144(H144), C302(H302), C303(H303),
 C304(H304), C305(H305), C306(H306)
5.c Idealised Me refined as rotating group:
 C23A(H23A,H23B,H23C), C23B(H23D,H23E,H23F), C201(H20A,H20B,H20C), C205(H20J,
 H20K,H20L), C209(H20S,H20T,H20U), C307(H30A,H30B,H30C)
;

loop_
_space_group_symop_operation_xyz
'x, y, z'
'-x, y+1/2, -z+1/2'
'-x, -y, -z'
'x, -y-1/2, z-1/2'

loop_
_atom_site_label
_atom_site_type_symbol
_atom_site_fract_x
_atom_site_fract_y
_atom_site_fract_z
_atom_site_U_iso_or_equiv
_atom_site_adp_type
_atom_site_occupancy
_atom_site_site_symmetry_order
_atom_site_calc_flag
_atom_site_refinement_flags_posn
_atom_site_refinement_flags_adp
_atom_site_refinement_flags_occupancy
_atom_site_disorder_assembly
_atom_site_disorder_group
Fe11 Fe 0.55402(6) 0.60727(4) 0.70232(3) 0.02502(19) Uani 1 1 d . . . . .
N101 N 0.4038(3) 0.6507(2) 0.69439(14) 0.0229(9) Uani 1 1 d . . . . .
N102 N 0.4813(3) 0.6420(2) 0.62026(15) 0.0230(9) Uani 1 1 d . . . . .
N103 N 0.7069(3) 0.5674(2) 0.71146(15) 0.0243(9) Uani 1 1 d . . . . .
N104 N 0.6277(3) 0.5737(2) 0.78509(15) 0.0231(9) Uani 1 1 d . . . . .
C101 C 0.4609(4) 0.6211(3) 0.79500(18) 0.0224(10) Uani 1 1 d . . . . .
C102 C 0.3813(4) 0.6523(3) 0.73782(19) 0.0258(11) Uani 1 1 d . . . . .
C103 C 0.2629(4) 0.6914(3) 0.7144(2) 0.0273(11) Uani 1 1 d . . . . .
H103 H 0.227403 0.701202 0.735253 0.033 Uiso 1 1 calc R U . . .
C104 C 0.2113(4) 0.7117(3) 0.65747(19) 0.0245(10) Uani 1 1 d . . . . .
H104 H 0.131644 0.737300 0.630553 0.029 Uiso 1 1 calc R U . . .
C105 C 0.2977(4) 0.6878(3) 0.64475(19) 0.0232(10) Uani 1 1 d . . . . .
C106 C 0.2776(4) 0.7001(3) 0.59055(19) 0.0237(10) Uani 1 1 d . . . . .
C107 C 0.3645(4) 0.6785(3) 0.57964(18) 0.0224(10) Uani 1 1 d . . . . .
C108 C 0.3436(4) 0.6909(3) 0.52354(19) 0.0289(11) Uani 1 1 d . . . . .
H108 H 0.270999 0.714757 0.488855 0.035 Uiso 1 1 calc R U . . .
C109 C 0.4474(4) 0.6621(3) 0.5296(2) 0.0285(11) Uani 1 1 d . . . . .
H109 H 0.460845 0.661692 0.499597 0.034 Uiso 1 1 calc R U . . .
C110 C 0.5324(4) 0.6327(3) 0.58852(19) 0.0260(11) Uani 1 1 d . . . . .
C111 C 0.6493(4) 0.5984(3) 0.61151(19) 0.0252(11) Uani 1 1 d . . . . .
C112 C 0.7309(4) 0.5688(3) 0.66888(19) 0.0259(11) Uani 1 1 d . . . . .
C113 C 0.8535(4) 0.5349(3) 0.6931(2) 0.0311(12) Uani 1 1 d . . . . .
H113 H 0.891357 0.528896 0.672950 0.037 Uiso 1 1 calc R U . . .
C114 C 0.9052(4) 0.5130(3) 0.7499(2) 0.0264(11) Uani 1 1 d . . . . .
H114 H 0.986408 0.489087 0.777118 0.032 Uiso 1 1 calc R U . . .
C115 C 0.8154(4) 0.5326(3) 0.76176(19) 0.0231(10) Uani 1 1 d . . . . .
C116 C 0.8327(4) 0.5164(3) 0.81448(18) 0.0237(10) Uani 1 1 d . . . . .
C117 C 0.7434(4) 0.5348(3) 0.82479(18) 0.0223(10) Uani 1 1 d . . . . .
C118 C 0.7589(4) 0.5172(3) 0.87940(18) 0.0237(10) Uani 1 1 d . . . . .
H118 H 0.828330 0.490027 0.913038 0.028 Uiso 1 1 calc R U . . .
C119 C 0.6557(4) 0.5467(3) 0.87359(19) 0.0240(10) Uani 1 1 d . . . . .
H119 H 0.639684 0.543900 0.902602 0.029 Uiso 1 1 calc R U . . .
C120 C 0.5756(4) 0.5825(3) 0.81651(19) 0.0234(10) Uani 1 1 d . . . . .
C121 C 0.4242(4) 0.6302(3) 0.8359(2) 0.0292(12) Uani 1 1 d . . . . .
C122 C 0.3073(4) 0.6013(3) 0.8201(2) 0.0368(13) Uani 1 1 d . . . . .
H122 H 0.254182 0.572098 0.784457 0.044 Uiso 1 1 calc R U . . .
C123 C 0.2678(5) 0.6146(4) 0.8557(3) 0.0527(17) Uani 1 1 d . . . . .
H123 H 0.186997 0.595679 0.843768 0.063 Uiso 1 1 calc R U . . .
C124 C 0.3446(6) 0.6548(4) 0.9080(3) 0.0548(18) Uani 1 1 d . . . . .
H124 H 0.317581 0.663218 0.932533 0.066 Uiso 1 1 calc R U . . .
C125 C 0.4616(5) 0.6833(3) 0.9252(2) 0.0471(15) Uani 1 1 d . . . . .
H125 H 0.515194 0.711204 0.961578 0.056 Uiso 1 1 calc R U . . .
C126 C 0.5000(5) 0.6709(3) 0.8889(2) 0.0337(12) Uani 1 1 d . . . . .
H126 H 0.580150 0.690722 0.900771 0.040 Uiso 1 1 calc R U . . .
C127 C 0.1551(4) 0.7392(3) 0.54145(18) 0.0251(11) Uani 1 1 d . . . . .
C128 C 0.0396(4) 0.6991(3) 0.5075(2) 0.0308(11) Uani 1 1 d . . . . .
H128 H 0.038523 0.646676 0.515580 0.037 Uiso 1 1 calc R U . . .
C129 C -0.0729(4) 0.7343(3) 0.4626(2) 0.0323(12) Uani 1 1 d . . . . .
H129 H -0.150573 0.705740 0.439963 0.039 Uiso 1 1 calc R U . . .
C130 C -0.0753(4) 0.8106(3) 0.4498(2) 0.0328(12) Uani 1 1 d . . . . .
H130 H -0.153885 0.834482 0.418876 0.039 Uiso 1 1 calc R U . . .
C131 C 0.0379(4) 0.8514(3) 0.4824(2) 0.0341(12) Uani 1 1 d . . . . .
H131 H 0.037881 0.903717 0.473611 0.041 Uiso 1 1 calc R U . . .
C132 C 0.1525(4) 0.8164(3) 0.5282(2) 0.0326(12) Uani 1 1 d . . . . .
H132 H 0.229849 0.845214 0.550731 0.039 Uiso 1 1 calc R U . . .
C133 C 0.6896(4) 0.5939(3) 0.57116(19) 0.0261(11) Uani 1 1 d . . . . .
C134 C 0.6814(4) 0.5261(3) 0.54309(18) 0.0285(11) Uani 1 1 d . . . . .
H134 H 0.651740 0.481287 0.550308 0.034 Uiso 1 1 calc R U . . .
C135 C 0.7160(4) 0.5230(3) 0.50469(19) 0.0318(12) Uani 1 1 d . . . . .
H135 H 0.707959 0.476557 0.485172 0.038 Uiso 1 1 calc R U . . .
C136 C 0.7618(4) 0.5868(3) 0.4950(2) 0.0342(12) Uani 1 1 d . . . . .
H136 H 0.788434 0.583991 0.469859 0.041 Uiso 1 1 calc R U . . .
C137 C 0.7694(5) 0.6550(3) 0.5215(2) 0.0386(13) Uani 1 1 d . . . . .
H137 H 0.798466 0.699650 0.513655 0.046 Uiso 1 1 calc R U . . .
C138 C 0.7342(4) 0.6580(3) 0.5598(2) 0.0347(12) Uani 1 1 d . . . . .
H138 H 0.740862 0.704830 0.578529 0.042 Uiso 1 1 calc R U . . .
C139 C 0.9546(4) 0.4763(3) 0.86387(19) 0.0263(11) Uani 1 1 d . . . . .
C140 C 0.9514(4) 0.4022(3) 0.8803(2) 0.0343(12) Uani 1 1 d . . . . .
H140 H 0.871442 0.376304 0.860877 0.041 Uiso 1 1 calc R U . . .
C141 C 1.0641(5) 0.3660(3) 0.9249(2) 0.0419(14) Uani 1 1 d . . . . .
H141 H 1.060565 0.315211 0.935477 0.050 Uiso 1 1 calc R U . . .
C142 C 1.1809(5) 0.4016(4) 0.9541(2) 0.0411(14) Uani 1 1 d . . . . .
H142 H 1.257833 0.375794 0.984413 0.049 Uiso 1 1 calc R U . . .
C143 C 1.1848(4) 0.4762(4) 0.9388(2) 0.0416(14) Uani 1 1 d . . . . .
H143 H 1.265001 0.502032 0.958857 0.050 Uiso 1 1 calc R U . . .
C144 C 1.0730(4) 0.5128(3) 0.8945(2) 0.0370(13) Uani 1 1 d . . . . .
H144 H 1.076735 0.564074 0.884768 0.044 Uiso 1 1 calc R U . . .
P21 P 0.41375(11) 0.36275(8) 0.74777(6) 0.0321(3) Uani 1 1 d . . . . .
C21A C 0.2063(8) 0.4363(5) 0.6433(4) 0.0363(17) Uani 0.536(6) 1 d D . P A 1
H21A H 0.147718 0.394589 0.636654 0.044 Uiso 0.536(6) 1 calc R U P A 1
H21B H 0.246586 0.421223 0.623858 0.044 Uiso 0.536(6) 1 calc R U P A 1
C21B C 0.1729(8) 0.4331(6) 0.6814(5) 0.0363(17) Uani 0.464(6) 1 d D . P A 2
H21C H 0.159407 0.429504 0.712716 0.044 Uiso 0.464(6) 1 calc R U P A 2
H21D H 0.143208 0.384816 0.658401 0.044 Uiso 0.464(6) 1 calc R U P A 2
C22A C 0.1257(13) 0.5082(9) 0.6122(6) 0.031(3) Uani 0.536(6) 1 d D . P A 1
H22A H 0.183269 0.550794 0.619317 0.037 Uiso 0.536(6) 1 calc R U P A 1
H22B H 0.065474 0.499244 0.568301 0.037 Uiso 0.536(6) 1 calc R U P A 1
C22B C 0.0950(13) 0.4984(8) 0.6398(6) 0.040(4) Uani 0.464(6) 1 d D . P A 2
H22C H 0.005606 0.493085 0.626547 0.049 Uiso 0.464(6) 1 calc R U P A 2
H22D H 0.129958 0.546227 0.663223 0.049 Uiso 0.464(6) 1 calc R U P A 2
C23A C 0.0502(10) 0.5297(9) 0.6352(5) 0.043(4) Uani 0.536(6) 1 d D . P A 1
H23A H -0.003966 0.574003 0.612940 0.064 Uiso 0.536(6) 1 calc R U P A 1
H23B H 0.109889 0.542211 0.678004 0.064 Uiso 0.536(6) 1 calc R U P A 1
H23C H -0.004342 0.486821 0.629574 0.064 Uiso 0.536(6) 1 calc R U P A 1
C23B C 0.090(2) 0.5072(15) 0.5849(8) 0.062(6) Uani 0.464(6) 1 d D . P A 2
H23D H 0.026302 0.546301 0.558647 0.092 Uiso 0.464(6) 1 calc R U P A 2
H23E H 0.064982 0.458633 0.563267 0.092 Uiso 0.464(6) 1 calc R U P A 2
H23F H 0.174758 0.522467 0.596746 0.092 Uiso 0.464(6) 1 calc R U P A 2
C201 C 0.3287(4) 0.2777(3) 0.7109(2) 0.0432(14) Uani 1 1 d . . . . .
H20A H 0.300751 0.278406 0.669437 0.065 Uiso 1 1 calc R U . . .
H20B H 0.253269 0.273908 0.710668 0.065 Uiso 1 1 calc R U . . .
H20C H 0.385204 0.233817 0.732097 0.065 Uiso 1 1 calc R U . . .
C202 C 0.5496(4) 0.3689(3) 0.7470(2) 0.0358(12) Uani 1 1 d . . . . .
H20D H 0.603731 0.412436 0.772294 0.043 Uiso 1 1 calc R U . . .
H20E H 0.601721 0.322009 0.765085 0.043 Uiso 1 1 calc R U . . .
C203 C 0.5135(4) 0.3791(3) 0.6833(2) 0.0404(13) Uani 1 1 d . . . . .
H20F H 0.443348 0.343131 0.655519 0.048 Uiso 1 1 calc R U . . .
H20G H 0.480327 0.431380 0.669106 0.048 Uiso 1 1 calc R U . . .
C204 C 0.6246(5) 0.3659(3) 0.6807(2) 0.0392(13) Uani 1 1 d . . . . .
H20H H 0.652808 0.312172 0.690931 0.047 Uiso 1 1 calc R U . . .
H20I H 0.697889 0.398670 0.710761 0.047 Uiso 1 1 calc R U . . .
C205 C 0.5874(5) 0.3834(3) 0.6191(2) 0.0441(14) Uani 1 1 d . . . . .
H20J H 0.515821 0.350381 0.589402 0.066 Uiso 1 1 calc R U . . .
H20K H 0.661325 0.374312 0.618773 0.066 Uiso 1 1 calc R U . . .
H20L H 0.560876 0.436795 0.609216 0.066 Uiso 1 1 calc R U . . .
C206 C 0.4686(4) 0.3606(3) 0.8245(2) 0.0392(13) Uani 1 1 d . . . . .
H20M H 0.526166 0.316142 0.844807 0.047 Uiso 1 1 calc R U . . .
H20N H 0.520466 0.406965 0.845159 0.047 Uiso 1 1 calc R U . . .
C207 C 0.3635(5) 0.3563(4) 0.8323(2) 0.0579(18) Uani 1 1 d . . . . .
H20O H 0.311741 0.309897 0.811871 0.069 Uiso 1 1 calc R U . . .
H20P H 0.305895 0.400775 0.812128 0.069 Uiso 1 1 calc R U . . .
C208 C 0.4113(5) 0.3547(3) 0.8969(2) 0.0488(15) Uani 1 1 d . . . . .
H20Q H 0.469478 0.310465 0.917105 0.059 Uiso 1 1 calc R U . . .
H20R H 0.336691 0.346871 0.897509 0.059 Uiso 1 1 calc R U . . .
C209 C 0.4819(6) 0.4257(4) 0.9323(2) 0.0599(17) Uani 1 1 d . . . . .
H20S H 0.428309 0.470487 0.910838 0.090 Uiso 1 1 calc R U . . .
H20T H 0.562930 0.429979 0.937194 0.090 Uiso 1 1 calc R U . . .
H20U H 0.500421 0.422735 0.971942 0.090 Uiso 1 1 calc R U . . .
C210 C 0.3110(4) 0.4438(3) 0.7101(2) 0.0328(12) Uani 1 1 d D . . . .
H21E H 0.269648 0.456073 0.729554 0.039 Uiso 0.536(6) 1 calc R U P A 1
H21F H 0.365819 0.487742 0.716648 0.039 Uiso 0.536(6) 1 calc R U P A 1
H21G H 0.342904 0.485702 0.739626 0.039 Uiso 0.464(6) 1 calc R U P A 2
H21H H 0.319967 0.460597 0.678870 0.039 Uiso 0.464(6) 1 calc R U P A 2
C301 C 1.0033(5) 0.2764(3) 0.7395(2) 0.0421(14) Uani 1 1 d . . . . .
C302 C 0.9275(5) 0.3285(4) 0.6950(2) 0.0496(15) Uani 1 1 d . . . . .
H302 H 0.889044 0.368452 0.702224 0.060 Uiso 1 1 calc R U . . .
C303 C 0.9054(5) 0.3247(3) 0.6404(2) 0.0474(15) Uani 1 1 d . . . . .
H303 H 0.852696 0.361810 0.610528 0.057 Uiso 1 1 calc R U . . .
C304 C 0.9593(4) 0.2674(3) 0.6288(2) 0.0407(14) Uani 1 1 d . . . . .
H304 H 0.944256 0.264570 0.591018 0.049 Uiso 1 1 calc R U . . .
C305 C 1.0348(5) 0.2143(3) 0.6723(3) 0.0446(14) Uani 1 1 d . . . . .
H305 H 1.072206 0.174271 0.664568 0.053 Uiso 1 1 calc R U . . .
C306 C 1.0572(5) 0.2185(3) 0.7274(2) 0.0447(14) Uani 1 1 d . . . . .
H306 H 1.110087 0.181400 0.757327 0.054 Uiso 1 1 calc R U . . .
C307 C 1.0271(6) 0.2815(4) 0.7992(2) 0.073(2) Uani 1 1 d . . . . .
H30A H 1.104848 0.311725 0.826872 0.110 Uiso 1 1 calc R U . . .
H30B H 1.038895 0.230146 0.815565 0.110 Uiso 1 1 calc R U . . .
H30C H 0.953265 0.305823 0.794035 0.110 Uiso 1 1 calc R U . . .

loop_
_atom_site_aniso_label
_atom_site_aniso_U_11
_atom_site_aniso_U_22
_atom_site_aniso_U_33
_atom_site_aniso_U_23
_atom_site_aniso_U_13
_atom_site_aniso_U_12
Fe11 0.0313(4) 0.0206(4) 0.0272(4) 0.0005(3) 0.0198(3) 0.0000(3)
N101 0.0285(19) 0.019(2) 0.0180(19) 0.0006(17) 0.0125(17) -0.0064(17)
N102 0.0281(19) 0.017(2) 0.028(2) -0.0004(18) 0.0192(18) -0.0024(17)
N103 0.034(2) 0.018(2) 0.020(2) -0.0045(17) 0.0157(18) -0.0077(17)
N104 0.0260(18) 0.022(2) 0.026(2) -0.0053(18) 0.0182(18) -0.0072(17)
C101 0.026(2) 0.018(3) 0.025(2) -0.001(2) 0.016(2) -0.002(2)
C102 0.034(2) 0.019(3) 0.031(3) 0.001(2) 0.023(2) -0.002(2)
C103 0.040(3) 0.018(3) 0.034(3) 0.006(2) 0.028(2) 0.004(2)
C104 0.030(2) 0.016(3) 0.029(3) 0.001(2) 0.018(2) 0.002(2)
C105 0.029(2) 0.015(3) 0.026(3) -0.003(2) 0.017(2) -0.006(2)
C106 0.028(2) 0.017(3) 0.028(3) 0.001(2) 0.018(2) -0.004(2)
C107 0.027(2) 0.017(3) 0.021(2) 0.000(2) 0.013(2) -0.003(2)
C108 0.031(2) 0.032(3) 0.023(3) 0.004(2) 0.016(2) 0.000(2)
C109 0.034(2) 0.030(3) 0.031(3) -0.001(2) 0.024(2) 0.000(2)
C110 0.028(2) 0.026(3) 0.024(3) 0.001(2) 0.016(2) -0.003(2)
C111 0.030(2) 0.021(3) 0.030(3) -0.003(2) 0.020(2) -0.004(2)
C112 0.028(2) 0.023(3) 0.028(3) 0.000(2) 0.018(2) -0.002(2)
C113 0.035(3) 0.032(3) 0.031(3) -0.001(2) 0.022(2) -0.001(2)
C114 0.025(2) 0.022(3) 0.034(3) -0.004(2) 0.019(2) -0.001(2)
C115 0.025(2) 0.017(3) 0.027(3) 0.002(2) 0.016(2) 0.000(2)
C116 0.027(2) 0.020(3) 0.025(3) -0.003(2) 0.016(2) -0.004(2)
C117 0.023(2) 0.020(3) 0.019(2) -0.001(2) 0.010(2) -0.005(2)
C118 0.023(2) 0.019(3) 0.023(2) 0.001(2) 0.010(2) -0.001(2)
C119 0.030(2) 0.018(3) 0.028(3) -0.004(2) 0.019(2) -0.002(2)
C120 0.027(2) 0.015(3) 0.022(2) -0.003(2) 0.012(2) -0.006(2)
C121 0.033(3) 0.030(3) 0.031(3) 0.009(2) 0.023(2) 0.012(2)
C122 0.046(3) 0.035(4) 0.041(3) 0.004(3) 0.033(3) 0.008(3)
C123 0.054(3) 0.064(5) 0.062(4) 0.029(4) 0.046(3) 0.023(3)
C124 0.071(4) 0.069(5) 0.047(4) 0.024(3) 0.047(3) 0.036(4)
C125 0.072(4) 0.039(4) 0.041(3) 0.006(3) 0.039(3) 0.020(3)
C126 0.046(3) 0.028(3) 0.031(3) 0.006(2) 0.026(3) 0.012(2)
C127 0.032(2) 0.022(3) 0.020(2) 0.002(2) 0.015(2) 0.002(2)
C128 0.038(3) 0.021(3) 0.033(3) 0.004(2) 0.021(2) 0.002(2)
C129 0.029(2) 0.041(4) 0.028(3) -0.001(3) 0.018(2) -0.004(2)
C130 0.031(3) 0.040(4) 0.030(3) 0.003(3) 0.020(2) 0.004(2)
C131 0.036(3) 0.028(3) 0.036(3) 0.009(3) 0.021(2) 0.009(2)
C132 0.038(3) 0.022(3) 0.036(3) -0.003(2) 0.021(2) -0.003(2)
C133 0.032(2) 0.023(3) 0.029(3) -0.005(2) 0.022(2) -0.006(2)
C134 0.036(3) 0.025(3) 0.030(3) 0.006(2) 0.023(2) -0.002(2)
C135 0.041(3) 0.027(3) 0.033(3) -0.002(2) 0.026(2) 0.000(2)
C136 0.042(3) 0.035(4) 0.035(3) 0.000(3) 0.028(3) 0.000(3)
C137 0.056(3) 0.028(3) 0.051(3) -0.013(3) 0.042(3) -0.017(3)
C138 0.048(3) 0.028(3) 0.038(3) -0.011(2) 0.031(3) -0.011(3)
C139 0.027(2) 0.031(3) 0.024(3) 0.002(2) 0.017(2) 0.002(2)
C140 0.029(2) 0.036(4) 0.035(3) 0.007(3) 0.017(2) 0.004(2)
C141 0.040(3) 0.044(4) 0.035(3) 0.012(3) 0.019(3) 0.007(3)
C142 0.032(3) 0.059(5) 0.028(3) 0.007(3) 0.016(2) 0.010(3)
C143 0.024(3) 0.054(4) 0.038(3) -0.002(3) 0.013(3) -0.002(3)
C144 0.032(3) 0.037(4) 0.041(3) -0.005(3) 0.021(3) -0.003(2)
P21 0.0340(7) 0.0244(8) 0.0330(7) 0.0007(6) 0.0176(6) 0.0002(6)
C21A 0.036(4) 0.022(4) 0.048(5) 0.006(4) 0.024(3) 0.007(3)
C21B 0.036(4) 0.022(4) 0.048(5) 0.006(4) 0.024(3) 0.007(3)
C22A 0.042(9) 0.015(6) 0.039(9) 0.006(7) 0.027(8) -0.002(6)
C22B 0.031(9) 0.029(9) 0.051(9) 0.005(7) 0.019(8) 0.013(6)
C23A 0.016(6) 0.076(12) 0.025(6) 0.006(6) 0.006(5) 0.008(6)
C23B 0.042(10) 0.064(13) 0.066(14) 0.016(12) 0.026(11) 0.018(9)
C201 0.037(3) 0.022(3) 0.054(4) 0.002(3) 0.019(3) -0.002(2)
C202 0.039(3) 0.027(3) 0.033(3) -0.002(2) 0.018(2) -0.001(2)
C203 0.039(3) 0.034(4) 0.051(3) 0.002(3) 0.028(3) -0.002(3)
C204 0.048(3) 0.031(4) 0.034(3) 0.002(3) 0.022(3) -0.001(3)
C205 0.049(3) 0.039(4) 0.051(3) -0.004(3) 0.033(3) -0.008(3)
C206 0.036(3) 0.031(4) 0.044(3) 0.010(3) 0.021(3) 0.002(2)
C207 0.059(4) 0.073(5) 0.042(4) -0.011(3) 0.031(3) -0.019(3)
C208 0.058(3) 0.045(4) 0.046(4) 0.004(3) 0.033(3) -0.002(3)
C209 0.080(4) 0.057(5) 0.048(4) 0.000(3) 0.041(3) -0.003(4)
C210 0.036(3) 0.019(3) 0.036(3) 0.004(2) 0.018(2) 0.004(2)
C301 0.040(3) 0.048(4) 0.033(3) 0.000(3) 0.019(3) 0.003(3)
C302 0.053(3) 0.047(4) 0.039(3) -0.011(3) 0.022(3) 0.012(3)
C303 0.056(3) 0.035(4) 0.044(4) 0.000(3) 0.026(3) 0.009(3)
C304 0.032(3) 0.052(4) 0.036(3) -0.002(3) 0.020(3) -0.001(3)
C305 0.037(3) 0.036(4) 0.061(4) -0.012(3) 0.030(3) -0.004(3)
C306 0.040(3) 0.027(4) 0.052(4) 0.011(3) 0.019(3) 0.002(3)
C307 0.064(4) 0.115(7) 0.046(4) 0.002(4) 0.035(3) -0.004(4)

loop_
_atom_type_symbol
_atom_type_description
_atom_type_scat_dispersion_real
_atom_type_scat_dispersion_imag
_atom_type_scat_source
C C 0.0033 0.0016 'International Tables Vol C Tables 4.2.6.8 and 6.1.1.4'
H H 0.0000 0.0000 'International Tables Vol C Tables 4.2.6.8 and 6.1.1.4'
N N 0.0061 0.0033 'International Tables Vol C Tables 4.2.6.8 and 6.1.1.4'
P P 0.1023 0.0942 'International Tables Vol C Tables 4.2.6.8 and 6.1.1.4'
Fe Fe 0.3463 0.8444 'International Tables Vol C Tables 4.2.6.8 and 6.1.1.4'

loop_
_exptl_crystal_face_index_h
_exptl_crystal_face_index_k
_exptl_crystal_face_index_l
_exptl_crystal_face_perp_dist
-1 1 3 0.1206
1 -1 -3 0.1217
0 1 2 0.0728
0 -1 -2 0.0496
2 2 -1 0.1039
-2 -2 1 0.0911
0 2 -1 0.0951
0 -2 1 0.0701
1 1 -3 0.1077
1 -1 1 0.1019
-1 0 3 0.1114
-2 1 0 0.1247

loop_
_geom_angle_atom_site_label_1
_geom_angle_atom_site_label_2
_geom_angle_atom_site_label_3
_geom_angle
_geom_angle_site_symmetry_1
_geom_angle_site_symmetry_3
_geom_angle_publ_flag
N101 Fe11 N104 89.89(13) . . ?
N102 Fe11 N101 89.95(14) . . ?
N102 Fe11 N103 90.13(14) . . ?
N102 Fe11 N104 179.32(16) . . ?
N103 Fe11 N101 178.02(16) . . ?
N103 Fe11 N104 90.01(14) . . ?
C102 N101 Fe11 127.8(3) . . ?
C105 N101 Fe11 127.6(3) . . ?
C105 N101 C102 104.5(3) . . ?
C107 N102 Fe11 127.9(3) . . ?
C107 N102 C110 103.9(3) . . ?
C110 N102 Fe11 128.2(3) . . ?
C112 N103 Fe11 127.3(3) . . ?
C115 N103 Fe11 128.0(3) . . ?
C115 N103 C112 104.7(3) . . ?
C117 N104 Fe11 127.1(3) . . ?
C117 N104 C120 104.7(3) . . ?
C120 N104 Fe11 128.1(3) . . ?
C102 C101 C120 123.2(4) . . ?
C102 C101 C121 118.5(4) . . ?
C120 C101 C121 118.3(4) . . ?
N101 C102 C103 109.9(4) . . ?
C101 C102 N101 125.6(4) . . ?
C101 C102 C103 124.5(4) . . ?
C102 C103 H103 126.3 . . ?
C104 C103 C102 107.5(4) . . ?
C104 C103 H103 126.3 . . ?
C103 C104 H104 126.1 . . ?
C103 C104 C105 107.8(4) . . ?
C105 C104 H104 126.1 . . ?
N101 C105 C104 110.3(3) . . ?
C106 C105 N101 125.4(4) . . ?
C106 C105 C104 124.3(4) . . ?
C105 C106 C107 123.4(4) . . ?
C105 C106 C127 117.7(4) . . ?
C107 C106 C127 118.8(4) . . ?
N102 C107 C108 110.9(4) . . ?
C106 C107 N102 125.6(4) . . ?
C106 C107 C108 123.5(4) . . ?
C107 C108 H108 126.7 . . ?
C109 C108 C107 106.7(4) . . ?
C109 C108 H108 126.7 . . ?
C108 C109 H109 126.2 . . ?
C108 C109 C110 107.7(4) . . ?
C110 C109 H109 126.2 . . ?
N102 C110 C109 110.9(4) . . ?
C111 C110 N102 124.4(4) . . ?
C111 C110 C109 124.7(4) . . ?
C110 C111 C112 124.4(4) . . ?
C110 C111 C133 117.2(4) . . ?
C112 C111 C133 118.4(4) . . ?
N103 C112 C113 110.2(4) . . ?
C111 C112 N103 125.5(4) . . ?
C111 C112 C113 124.3(4) . . ?
C112 C113 H113 126.3 . . ?
C114 C113 C112 107.4(4) . . ?
C114 C113 H113 126.3 . . ?
C113 C114 H114 126.2 . . ?
C113 C114 C115 107.6(4) . . ?
C115 C114 H114 126.2 . . ?
N103 C115 C114 110.2(4) . . ?
C116 C115 N103 125.4(4) . . ?
C116 C115 C114 124.4(4) . . ?
C115 C116 C117 123.6(4) . . ?
C115 C116 C139 118.5(4) . . ?
C117 C116 C139 117.9(4) . . ?
N104 C117 C118 109.9(3) . . ?
C116 C117 N104 125.8(4) . . ?
C116 C117 C118 124.3(4) . . ?
C117 C118 H118 126.5 . . ?
C119 C118 C117 107.0(4) . . ?
C119 C118 H118 126.5 . . ?
C118 C119 H119 126.0 . . ?
C118 C119 C120 108.0(4) . . ?
C120 C119 H119 126.0 . . ?
N104 C120 C101 125.2(4) . . ?
N104 C120 C119 110.3(4) . . ?
C101 C120 C119 124.6(4) . . ?
C122 C121 C101 120.6(4) . . ?
C126 C121 C101 121.6(4) . . ?
C126 C121 C122 117.7(4) . . ?
C121 C122 H122 119.5 . . ?
C123 C122 C121 121.0(5) . . ?
C123 C122 H122 119.5 . . ?
C122 C123 H123 119.9 . . ?
C124 C123 C122 120.2(5) . . ?
C124 C123 H123 119.9 . . ?
C123 C124 H124 119.9 . . ?
C123 C124 C125 120.2(5) . . ?
C125 C124 H124 119.9 . . ?
C124 C125 H125 120.3 . . ?
C124 C125 C126 119.4(5) . . ?
C126 C125 H125 120.3 . . ?
C121 C126 C125 121.5(5) . . ?
C121 C126 H126 119.3 . . ?
C125 C126 H126 119.3 . . ?
C128 C127 C106 120.5(4) . . ?
C128 C127 C132 117.7(4) . . ?
C132 C127 C106 121.7(4) . . ?
C127 C128 H128 119.5 . . ?
C129 C128 C127 120.9(5) . . ?
C129 C128 H128 119.5 . . ?
C128 C129 H129 119.4 . . ?
C128 C129 C130 121.2(5) . . ?
C130 C129 H129 119.4 . . ?
C129 C130 H130 120.5 . . ?
C131 C130 C129 119.0(5) . . ?
C131 C130 H130 120.5 . . ?
C130 C131 H131 119.9 . . ?
C130 C131 C132 120.2(5) . . ?
C132 C131 H131 119.9 . . ?
C127 C132 H132 119.6 . . ?
C131 C132 C127 120.9(5) . . ?
C131 C132 H132 119.6 . . ?
C134 C133 C111 121.6(4) . . ?
C138 C133 C111 120.7(4) . . ?
C138 C133 C134 117.8(4) . . ?
C133 C134 H134 119.5 . . ?
C135 C134 C133 121.1(4) . . ?
C135 C134 H134 119.5 . . ?
C134 C135 H135 120.0 . . ?
C136 C135 C134 120.1(5) . . ?
C136 C135 H135 120.0 . . ?
C135 C136 H136 119.9 . . ?
C135 C136 C137 120.3(4) . . ?
C137 C136 H136 119.9 . . ?
C136 C137 H137 120.3 . . ?
C136 C137 C138 119.5(5) . . ?
C138 C137 H137 120.3 . . ?
C133 C138 C137 121.3(5) . . ?
C133 C138 H138 119.3 . . ?
C137 C138 H138 119.3 . . ?
C140 C139 C116 121.0(4) . . ?
C144 C139 C116 120.8(4) . . ?
C144 C139 C140 118.2(4) . . ?
C139 C140 H140 119.9 . . ?
C141 C140 C139 120.1(5) . . ?
C141 C140 H140 119.9 . . ?
C140 C141 H141 119.2 . . ?
C142 C141 C140 121.6(5) . . ?
C142 C141 H141 119.2 . . ?
C141 C142 H142 120.6 . . ?
C141 C142 C143 118.7(5) . . ?
C143 C142 H142 120.6 . . ?
C142 C143 H143 119.9 . . ?
C144 C143 C142 120.1(5) . . ?
C144 C143 H143 119.9 . . ?
C139 C144 H144 119.4 . . ?
C143 C144 C139 121.2(5) . . ?
C143 C144 H144 119.4 . . ?
C201 P21 C202 108.7(2) . . ?
C201 P21 C206 109.6(3) . . ?
C201 P21 C210 110.1(2) . . ?
C202 P21 C206 109.2(2) . . ?
C202 P21 C210 109.8(2) . . ?
C210 P21 C206 109.5(2) . . ?
H21A C21A H21B 107.5 . . ?
C22A C21A H21A 108.4 . . ?
C22A C21A H21B 108.4 . . ?
C210 C21A H21A 108.4 . . ?
C210 C21A H21B 108.4 . . ?
C210 C21A C22A 115.3(8) . . ?
H21C C21B H21D 108.1 . . ?
C22B C21B H21C 109.5 . . ?
C22B C21B H21D 109.5 . . ?
C210 C21B H21C 109.5 . . ?
C210 C21B H21D 109.5 . . ?
C210 C21B C22B 110.8(9) . . ?
C21A C22A H22A 109.4 . . ?
C21A C22A H22B 109.4 . . ?
H22A C22A H22B 108.0 . . ?
C23A C22A C21A 111.3(10) . . ?
C23A C22A H22A 109.4 . . ?
C23A C22A H22B 109.4 . . ?
C21B C22B H22C 107.9 . . ?
C21B C22B H22D 107.9 . . ?
H22C C22B H22D 107.2 . . ?
C23B C22B C21B 117.4(14) . . ?
C23B C22B H22C 107.9 . . ?
C23B C22B H22D 107.9 . . ?
C22A C23A H23A 109.5 . . ?
C22A C23A H23B 109.5 . . ?
C22A C23A H23C 109.5 . . ?
H23A C23A H23B 109.5 . . ?
H23A C23A H23C 109.5 . . ?
H23B C23A H23C 109.5 . . ?
C22B C23B H23D 109.5 . . ?
C22B C23B H23E 109.5 . . ?
C22B C23B H23F 109.5 . . ?
H23D C23B H23E 109.5 . . ?
H23D C23B H23F 109.5 . . ?
H23E C23B H23F 109.5 . . ?
P21 C201 H20A 109.5 . . ?
P21 C201 H20B 109.5 . . ?
P21 C201 H20C 109.5 . . ?
H20A C201 H20B 109.5 . . ?
H20A C201 H20C 109.5 . . ?
H20B C201 H20C 109.5 . . ?
P21 C202 H20D 108.8 . . ?
P21 C202 H20E 108.8 . . ?
H20D C202 H20E 107.7 . . ?
C203 C202 P21 113.7(3) . . ?
C203 C202 H20D 108.8 . . ?
C203 C202 H20E 108.8 . . ?
C202 C203 H20F 108.9 . . ?
C202 C203 H20G 108.9 . . ?
H20F C203 H20G 107.7 . . ?
C204 C203 C202 113.5(4) . . ?
C204 C203 H20F 108.9 . . ?
C204 C203 H20G 108.9 . . ?
C203 C204 H20H 109.4 . . ?
C203 C204 H20I 109.4 . . ?
C203 C204 C205 111.3(4) . . ?
H20H C204 H20I 108.0 . . ?
C205 C204 H20H 109.4 . . ?
C205 C204 H20I 109.4 . . ?
C204 C205 H20J 109.5 . . ?
C204 C205 H20K 109.5 . . ?
C204 C205 H20L 109.5 . . ?
H20J C205 H20K 109.5 . . ?
H20J C205 H20L 109.5 . . ?
H20K C205 H20L 109.5 . . ?
P21 C206 H20M 108.5 . . ?
P21 C206 H20N 108.5 . . ?
H20M C206 H20N 107.5 . . ?
C207 C206 P21 115.2(3) . . ?
C207 C206 H20M 108.5 . . ?
C207 C206 H20N 108.5 . . ?
C206 C207 H20O 108.7 . . ?
C206 C207 H20P 108.7 . . ?
C206 C207 C208 114.4(4) . . ?
H20O C207 H20P 107.6 . . ?
C208 C207 H20O 108.7 . . ?
C208 C207 H20P 108.7 . . ?
C207 C208 H20Q 108.6 . . ?
C207 C208 H20R 108.6 . . ?
C207 C208 C209 114.6(5) . . ?
H20Q C208 H20R 107.6 . . ?
C209 C208 H20Q 108.6 . . ?
C209 C208 H20R 108.6 . . ?
C208 C209 H20S 109.5 . . ?
C208 C209 H20T 109.5 . . ?
C208 C209 H20U 109.5 . . ?
H20S C209 H20T 109.5 . . ?
H20S C209 H20U 109.5 . . ?
H20T C209 H20U 109.5 . . ?
P21 C210 H21E 108.1 . . ?
P21 C210 H21F 108.1 . . ?
P21 C210 H21G 108.1 . . ?
P21 C210 H21H 108.1 . . ?
C21A C210 P21 116.9(5) . . ?
C21A C210 H21E 108.1 . . ?
C21A C210 H21F 108.1 . . ?
C21B C210 P21 116.8(5) . . ?
C21B C210 H21G 108.1 . . ?
C21B C210 H21H 108.1 . . ?
H21E C210 H21F 107.3 . . ?
H21G C210 H21H 107.3 . . ?
C302 C301 C306 117.7(5) . . ?
C302 C301 C307 121.4(5) . . ?
C306 C301 C307 121.0(5) . . ?
C301 C302 H302 119.1 . . ?
C301 C302 C303 121.9(5) . . ?
C303 C302 H302 119.1 . . ?
C302 C303 H303 119.9 . . ?
C302 C303 C304 120.2(5) . . ?
C304 C303 H303 119.9 . . ?
C303 C304 H304 120.4 . . ?
C305 C304 C303 119.2(5) . . ?
C305 C304 H304 120.4 . . ?
C304 C305 H305 119.8 . . ?
C304 C305 C306 120.5(5) . . ?
C306 C305 H305 119.8 . . ?
C301 C306 H306 119.7 . . ?
C305 C306 C301 120.6(5) . . ?
C305 C306 H306 119.7 . . ?
C301 C307 H30A 109.5 . . ?
C301 C307 H30B 109.5 . . ?
C301 C307 H30C 109.5 . . ?
H30A C307 H30B 109.5 . . ?
H30A C307 H30C 109.5 . . ?
H30B C307 H30C 109.5 . . ?

loop_
_geom_bond_atom_site_label_1
_geom_bond_atom_site_label_2
_geom_bond_distance
_geom_bond_site_symmetry_2
_geom_bond_publ_flag
Fe11 N101 1.981(3) . ?
Fe11 N102 1.973(3) . ?
Fe11 N103 1.974(3) . ?
Fe11 N104 1.982(3) . ?
N101 C102 1.406(5) . ?
N101 C105 1.395(5) . ?
N102 C107 1.389(5) . ?
N102 C110 1.400(5) . ?
N103 C112 1.397(5) . ?
N103 C115 1.396(5) . ?
N104 C117 1.397(5) . ?
N104 C120 1.401(5) . ?
C101 C102 1.388(6) . ?
C101 C120 1.402(6) . ?
C101 C121 1.487(5) . ?
C102 C103 1.434(6) . ?
C103 H103 0.9500 . ?
C103 C104 1.347(6) . ?
C104 H104 0.9500 . ?
C104 C105 1.429(5) . ?
C105 C106 1.387(6) . ?
C106 C107 1.388(5) . ?
C106 C127 1.502(6) . ?
C107 C108 1.434(5) . ?
C108 H108 0.9500 . ?
C108 C109 1.354(6) . ?
C109 H109 0.9500 . ?
C109 C110 1.415(6) . ?
C110 C111 1.382(6) . ?
C111 C112 1.382(6) . ?
C111 C133 1.501(5) . ?
C112 C113 1.433(6) . ?
C113 H113 0.9500 . ?
C113 C114 1.352(6) . ?
C114 H114 0.9500 . ?
C114 C115 1.432(5) . ?
C115 C116 1.376(5) . ?
C116 C117 1.391(5) . ?
C116 C139 1.509(6) . ?
C117 C118 1.444(5) . ?
C118 H118 0.9500 . ?
C118 C119 1.353(5) . ?
C119 H119 0.9500 . ?
C119 C120 1.421(6) . ?
C121 C122 1.399(6) . ?
C121 C126 1.382(6) . ?
C122 H122 0.9500 . ?
C122 C123 1.383(6) . ?
C123 H123 0.9500 . ?
C123 C124 1.367(8) . ?
C124 H124 0.9500 . ?
C124 C125 1.384(8) . ?
C125 H125 0.9500 . ?
C125 C126 1.388(6) . ?
C126 H126 0.9500 . ?
C127 C128 1.391(6) . ?
C127 C132 1.400(6) . ?
C128 H128 0.9500 . ?
C128 C129 1.373(6) . ?
C129 H129 0.9500 . ?
C129 C130 1.381(7) . ?
C130 H130 0.9500 . ?
C130 C131 1.378(6) . ?
C131 H131 0.9500 . ?
C131 C132 1.392(6) . ?
C132 H132 0.9500 . ?
C133 C134 1.393(6) . ?
C133 C138 1.387(6) . ?
C134 H134 0.9500 . ?
C134 C135 1.389(6) . ?
C135 H135 0.9500 . ?
C135 C136 1.370(6) . ?
C136 H136 0.9500 . ?
C136 C137 1.380(7) . ?
C137 H137 0.9500 . ?
C137 C138 1.394(6) . ?
C138 H138 0.9500 . ?
C139 C140 1.389(6) . ?
C139 C144 1.388(6) . ?
C140 H140 0.9500 . ?
C140 C141 1.379(6) . ?
C141 H141 0.9500 . ?
C141 C142 1.367(7) . ?
C142 H142 0.9500 . ?
C142 C143 1.389(7) . ?
C143 H143 0.9500 . ?
C143 C144 1.375(6) . ?
C144 H144 0.9500 . ?
P21 C201 1.772(5) . ?
P21 C202 1.783(4) . ?
P21 C206 1.803(5) . ?
P21 C210 1.796(5) . ?
C21A H21A 0.9900 . ?
C21A H21B 0.9900 . ?
C21A C22A 1.533(15) . ?
C21A C210 1.512(9) . ?
C21B H21C 0.9900 . ?
C21B H21D 0.9900 . ?
C21B C22B 1.508(14) . ?
C21B C210 1.473(9) . ?
C22A H22A 0.9900 . ?
C22A H22B 0.9900 . ?
C22A C23A 1.508(12) . ?
C22B H22C 0.9900 . ?
C22B H22D 0.9900 . ?
C22B C23B 1.499(14) . ?
C23A H23A 0.9800 . ?
C23A H23B 0.9800 . ?
C23A H23C 0.9800 . ?
C23B H23D 0.9800 . ?
C23B H23E 0.9800 . ?
C23B H23F 0.9800 . ?
C201 H20A 0.9800 . ?
C201 H20B 0.9800 . ?
C201 H20C 0.9800 . ?
C202 H20D 0.9900 . ?
C202 H20E 0.9900 . ?
C202 C203 1.550(6) . ?
C203 H20F 0.9900 . ?
C203 H20G 0.9900 . ?
C203 C204 1.507(6) . ?
C204 H20H 0.9900 . ?
C204 H20I 0.9900 . ?
C204 C205 1.507(6) . ?
C205 H20J 0.9800 . ?
C205 H20K 0.9800 . ?
C205 H20L 0.9800 . ?
C206 H20M 0.9900 . ?
C206 H20N 0.9900 . ?
C206 C207 1.509(6) . ?
C207 H20O 0.9900 . ?
C207 H20P 0.9900 . ?
C207 C208 1.510(7) . ?
C208 H20Q 0.9900 . ?
C208 H20R 0.9900 . ?
C208 C209 1.511(8) . ?
C209 H20S 0.9800 . ?
C209 H20T 0.9800 . ?
C209 H20U 0.9800 . ?
C210 H21E 0.9900 . ?
C210 H21F 0.9900 . ?
C210 H21G 0.9900 . ?
C210 H21H 0.9900 . ?
C301 C302 1.368(7) . ?
C301 C306 1.386(7) . ?
C301 C307 1.500(7) . ?
C302 H302 0.9500 . ?
C302 C303 1.370(7) . ?
C303 H303 0.9500 . ?
C303 C304 1.371(7) . ?
C304 H304 0.9500 . ?
C304 C305 1.367(7) . ?
C305 H305 0.9500 . ?
C305 C306 1.384(7) . ?
C306 H306 0.9500 . ?
C307 H30A 0.9800 . ?
C307 H30B 0.9800 . ?
C307 H30C 0.9800 . ?

loop_
_geom_torsion_atom_site_label_1
_geom_torsion_atom_site_label_2
_geom_torsion_atom_site_label_3
_geom_torsion_atom_site_label_4
_geom_torsion
_geom_torsion_site_symmetry_1
_geom_torsion_site_symmetry_2
_geom_torsion_site_symmetry_3
_geom_torsion_site_symmetry_4
_geom_torsion_publ_flag
Fe11 N101 C102 C101 -2.0(7) . . . . ?
Fe11 N101 C102 C103 178.0(3) . . . . ?
Fe11 N101 C105 C104 -179.0(3) . . . . ?
Fe11 N101 C105 C106 0.9(6) . . . . ?
Fe11 N102 C107 C106 2.4(6) . . . . ?
Fe11 N102 C107 C108 -177.1(3) . . . . ?
Fe11 N102 C110 C109 176.8(3) . . . . ?
Fe11 N102 C110 C111 -2.3(7) . . . . ?
Fe11 N103 C112 C111 -0.7(7) . . . . ?
Fe11 N103 C112 C113 179.3(3) . . . . ?
Fe11 N103 C115 C114 -179.1(3) . . . . ?
Fe11 N103 C115 C116 3.2(7) . . . . ?
Fe11 N104 C117 C116 4.2(6) . . . . ?
Fe11 N104 C117 C118 -176.9(3) . . . . ?
Fe11 N104 C120 C101 -3.1(6) . . . . ?
Fe11 N104 C120 C119 176.8(3) . . . . ?
N101 C102 C103 C104 1.6(5) . . . . ?
N101 C105 C106 C107 -2.0(7) . . . . ?
N101 C105 C106 C127 178.1(4) . . . . ?
N102 C107 C108 C109 -0.1(5) . . . . ?
N102 C110 C111 C112 -0.1(7) . . . . ?
N102 C110 C111 C133 -179.6(4) . . . . ?
N103 C112 C113 C114 -0.3(5) . . . . ?
N103 C115 C116 C117 -1.6(7) . . . . ?
N103 C115 C116 C139 178.2(4) . . . . ?
N104 C117 C118 C119 -1.5(5) . . . . ?
C101 C102 C103 C104 -178.4(4) . . . . ?
C101 C121 C122 C123 -175.0(5) . . . . ?
C101 C121 C126 C125 175.9(4) . . . . ?
C102 N101 C105 C104 -0.1(5) . . . . ?
C102 N101 C105 C106 179.8(4) . . . . ?
C102 C101 C120 N104 3.3(7) . . . . ?
C102 C101 C120 C119 -176.7(4) . . . . ?
C102 C101 C121 C122 59.9(6) . . . . ?
C102 C101 C121 C126 -116.4(5) . . . . ?
C102 C103 C104 C105 -1.6(5) . . . . ?
C103 C104 C105 N101 1.1(5) . . . . ?
C103 C104 C105 C106 -178.8(4) . . . . ?
C104 C105 C106 C107 178.0(4) . . . . ?
C104 C105 C106 C127 -1.9(7) . . . . ?
C105 N101 C102 C101 179.2(4) . . . . ?
C105 N101 C102 C103 -0.9(5) . . . . ?
C105 C106 C107 N102 0.3(7) . . . . ?
C105 C106 C107 C108 179.7(4) . . . . ?
C105 C106 C127 C128 -78.1(5) . . . . ?
C105 C106 C127 C132 101.7(5) . . . . ?
C106 C107 C108 C109 -179.5(4) . . . . ?
C106 C127 C128 C129 179.9(4) . . . . ?
C106 C127 C132 C131 179.8(4) . . . . ?
C107 N102 C110 C109 -0.8(5) . . . . ?
C107 N102 C110 C111 -179.9(4) . . . . ?
C107 C106 C127 C128 102.0(5) . . . . ?
C107 C106 C127 C132 -78.2(6) . . . . ?
C107 C108 C109 C110 -0.5(5) . . . . ?
C108 C109 C110 N102 0.8(5) . . . . ?
C108 C109 C110 C111 179.9(5) . . . . ?
C109 C110 C111 C112 -179.0(5) . . . . ?
C109 C110 C111 C133 1.5(7) . . . . ?
C110 N102 C107 C106 -180.0(4) . . . . ?
C110 N102 C107 C108 0.6(5) . . . . ?
C110 C111 C112 N103 1.6(8) . . . . ?
C110 C111 C112 C113 -178.4(5) . . . . ?
C110 C111 C133 C134 -103.9(5) . . . . ?
C110 C111 C133 C138 74.9(6) . . . . ?
C111 C112 C113 C114 179.8(5) . . . . ?
C111 C133 C134 C135 178.4(4) . . . . ?
C111 C133 C138 C137 -178.6(4) . . . . ?
C112 N103 C115 C114 0.1(5) . . . . ?
C112 N103 C115 C116 -177.6(4) . . . . ?
C112 C111 C133 C134 76.6(6) . . . . ?
C112 C111 C133 C138 -104.6(5) . . . . ?
C112 C113 C114 C115 0.4(5) . . . . ?
C113 C114 C115 N103 -0.3(5) . . . . ?
C113 C114 C115 C116 177.4(5) . . . . ?
C114 C115 C116 C117 -179.0(4) . . . . ?
C114 C115 C116 C139 0.8(7) . . . . ?
C115 N103 C112 C111 -180.0(4) . . . . ?
C115 N103 C112 C113 0.1(5) . . . . ?
C115 C116 C117 N104 -2.3(7) . . . . ?
C115 C116 C117 C118 179.0(4) . . . . ?
C115 C116 C139 C140 -112.0(5) . . . . ?
C115 C116 C139 C144 68.7(6) . . . . ?
C116 C117 C118 C119 177.4(4) . . . . ?
C116 C139 C140 C141 178.9(4) . . . . ?
C116 C139 C144 C143 -178.7(4) . . . . ?
C117 N104 C120 C101 177.6(4) . . . . ?
C117 N104 C120 C119 -2.4(5) . . . . ?
C117 C116 C139 C140 67.7(6) . . . . ?
C117 C116 C139 C144 -111.6(5) . . . . ?
C117 C118 C119 C120 -0.1(5) . . . . ?
C118 C119 C120 N104 1.6(5) . . . . ?
C118 C119 C120 C101 -178.5(4) . . . . ?
C120 N104 C117 C116 -176.5(4) . . . . ?
C120 N104 C117 C118 2.4(5) . . . . ?
C120 C101 C102 N101 -0.7(7) . . . . ?
C120 C101 C102 C103 179.4(4) . . . . ?
C120 C101 C121 C122 -121.2(5) . . . . ?
C120 C101 C121 C126 62.5(6) . . . . ?
C121 C101 C102 N101 178.1(4) . . . . ?
C121 C101 C102 C103 -1.8(7) . . . . ?
C121 C101 C120 N104 -175.5(4) . . . . ?
C121 C101 C120 C119 4.5(7) . . . . ?
C121 C122 C123 C124 -1.7(8) . . . . ?
C122 C121 C126 C125 -0.5(7) . . . . ?
C122 C123 C124 C125 0.8(9) . . . . ?
C123 C124 C125 C126 0.1(8) . . . . ?
C124 C125 C126 C121 -0.3(8) . . . . ?
C126 C121 C122 C123 1.5(7) . . . . ?
C127 C106 C107 N102 -179.8(4) . . . . ?
C127 C106 C107 C108 -0.4(7) . . . . ?
C127 C128 C129 C130 -0.2(7) . . . . ?
C128 C127 C132 C131 -0.3(6) . . . . ?
C128 C129 C130 C131 0.7(7) . . . . ?
C129 C130 C131 C132 -0.9(7) . . . . ?
C130 C131 C132 C127 0.7(7) . . . . ?
C132 C127 C128 C129 0.0(6) . . . . ?
C133 C111 C112 N103 -178.9(4) . . . . ?
C133 C111 C112 C113 1.1(7) . . . . ?
C133 C134 C135 C136 1.5(7) . . . . ?
C134 C133 C138 C137 0.2(7) . . . . ?
C134 C135 C136 C137 -2.3(7) . . . . ?
C135 C136 C137 C138 2.1(7) . . . . ?
C136 C137 C138 C133 -1.0(7) . . . . ?
C138 C133 C134 C135 -0.4(7) . . . . ?
C139 C116 C117 N104 178.0(4) . . . . ?
C139 C116 C117 C118 -0.8(7) . . . . ?
C139 C140 C141 C142 0.4(7) . . . . ?
C140 C139 C144 C143 2.0(7) . . . . ?
C140 C141 C142 C143 0.7(8) . . . . ?
C141 C142 C143 C144 -0.5(7) . . . . ?
C142 C143 C144 C139 -0.8(7) . . . . ?
C144 C139 C140 C141 -1.8(7) . . . . ?
P21 C202 C203 C204 -166.4(4) . . . . ?
P21 C206 C207 C208 -179.9(4) . . . . ?
C22A C21A C210 P21 -176.6(7) . . . . ?
C22B C21B C210 P21 -166.6(8) . . . . ?
C201 P21 C202 C203 66.2(4) . . . . ?
C201 P21 C206 C207 -61.7(5) . . . . ?
C201 P21 C210 C21A -29.5(5) . . . . ?
C201 P21 C210 C21B 32.3(6) . . . . ?
C202 P21 C206 C207 179.4(4) . . . . ?
C202 P21 C210 C21A 90.1(5) . . . . ?
C202 P21 C210 C21B 151.9(6) . . . . ?
C202 C203 C204 C205 -174.9(4) . . . . ?
C206 P21 C202 C203 -174.3(4) . . . . ?
C206 P21 C210 C21A -150.0(5) . . . . ?
C206 P21 C210 C21B -88.2(6) . . . . ?
C206 C207 C208 C209 63.7(7) . . . . ?
C210 P21 C202 C203 -54.2(4) . . . . ?
C210 P21 C206 C207 59.1(5) . . . . ?
C210 C21A C22A C23A -64.2(13) . . . . ?
C210 C21B C22B C23B 66.5(17) . . . . ?
C301 C302 C303 C304 0.3(9) . . . . ?
C302 C301 C306 C305 0.2(8) . . . . ?
C302 C303 C304 C305 0.1(8) . . . . ?
C303 C304 C305 C306 -0.3(8) . . . . ?
C304 C305 C306 C301 0.2(8) . . . . ?
C306 C301 C302 C303 -0.4(8) . . . . ?
C307 C301 C302 C303 179.7(5) . . . . ?
C307 C301 C306 C305 -180.0(5) . . . . ?

loop_
_exptl_oxdiff_crystal_face_indexfrac_h
_exptl_oxdiff_crystal_face_indexfrac_k
_exptl_oxdiff_crystal_face_indexfrac_l
_exptl_oxdiff_crystal_face_x
_exptl_oxdiff_crystal_face_y
_exptl_oxdiff_crystal_face_z
-1.0004 0.9945 2.9969 -0.0415 -0.0425 0.0634
1.0004 -0.9945 -2.9969 0.0415 0.0425 -0.0634
-0.0002 0.9940 1.9973 -0.0491 -0.0562 0.0103
0.0002 -0.9940 -1.9973 0.0491 0.0562 -0.0103
2.0013 1.9947 -1.0013 -0.0219 -0.1121 -0.0890
-2.0013 -1.9947 1.0013 0.0219 0.1121 0.0890
0.0016 2.0009 -0.9998 0.0540 -0.0663 0.0149
-0.0016 -2.0009 0.9998 -0.0540 0.0663 -0.0149
1.0016 1.0038 -2.9978 0.0651 -0.0330 -0.0473
0.9989 -1.0048 0.9986 -0.0802 0.0057 -0.0589
-1.0010 -0.0047 2.9974 -0.0533 -0.0047 0.0554
-1.9991 1.0053 0.0011 0.0878 0.0080 0.1119
